data_4122039
loop_
_publ_author_name
'Liedtke, Ren\'e'
'Scheidt, Felix'
'Ren, Jinjun'
'Schirmer, Birgitta'
'Cardenas, Allan Jay P.'
'Daniliuc, Constantin G.'
'Eckert, Hellmut'
'Warren, Timothy H.'
'Grimme, Stefan'
'Kehr, Gerald'
'Erker, Gerhard'

_publ_section_title
;
 Frustrated lewis pair modification by 1,1-carboboration: disclosure of a
 phosphine oxide triggered nitrogen monoxide addition to an intramolecular
 p/b frustrated lewis pair.
;
_journal_issue 25
_journal_name_full 'Journal of the American Chemical Society'
_journal_page_first 9014
_journal_page_last 9027
_journal_paper_doi 10.1021/ja5028293
_journal_volume 136
_journal_year 2014
_chemical_formula_sum 'C54 H54 B F10 N P2 Si'
_chemical_formula_weight 1007.82
_chemical_name_systematic
; 
 ? 
;
_space_group_IT_number 14
_symmetry_cell_setting monoclinic
_symmetry_space_group_name_Hall '-P 2ybc'
_symmetry_space_group_name_H-M 'P 1 21/c 1'
_atom_sites_solution_hydrogens geom
_atom_sites_solution_primary direct
_atom_sites_solution_secondary difmap
_audit_creation_method SHELXL-97
_cell_angle_alpha 90.00
_cell_angle_beta 103.0020(10)
_cell_angle_gamma 90.00
_cell_formula_units_Z 4
_cell_length_a 15.6091(2)
_cell_length_b 12.6864(2)
_cell_length_c 26.4298(4)
_cell_measurement_reflns_used 11684
_cell_measurement_temperature 223(2)
_cell_measurement_theta_max 28.28
_cell_measurement_theta_min 4.08
_cell_volume 5099.53(13)
_computing_cell_refinement 'Collect (Nonius B.V., 1998)'
_computing_data_collection 'Collect (Nonius B.V., 1998)'
_computing_data_reduction 'Denzo-SMN (Otwinowski & Minor, 1997)'
_computing_molecular_graphics 'XP (BrukerAXS, 2000)'
_computing_publication_material 'SHELXL-97 (Sheldrick, 1997)'
_computing_structure_refinement 'SHELXL-97 (Sheldrick, 1997)'
_computing_structure_solution 'SHELXS-97 (Sheldrick, 1990)'
_diffrn_ambient_temperature 223(2)
_diffrn_measured_fraction_theta_full 0.974
_diffrn_measured_fraction_theta_max 0.974
_diffrn_measurement_device_type 'Nonius KappaCCD APEXII'
_diffrn_measurement_method '\w and \f scans'
_diffrn_radiation_monochromator 'Montel mirror'
_diffrn_radiation_source 'rotating anode Nonius FR591'
_diffrn_radiation_type MoK\a
_diffrn_radiation_wavelength 0.71073
_diffrn_reflns_av_R_equivalents 0.068
_diffrn_reflns_av_sigmaI/netI 0.0509
_diffrn_reflns_limit_h_max 18
_diffrn_reflns_limit_h_min -18
_diffrn_reflns_limit_k_max 15
_diffrn_reflns_limit_k_min -14
_diffrn_reflns_limit_l_max 31
_diffrn_reflns_limit_l_min -31
_diffrn_reflns_number 34570
_diffrn_reflns_theta_full 25.00
_diffrn_reflns_theta_max 25.00
_diffrn_reflns_theta_min 4.14
_exptl_absorpt_coefficient_mu 0.182
_exptl_absorpt_correction_T_max 0.9644
_exptl_absorpt_correction_T_min 0.9610
_exptl_absorpt_correction_type multi-scan
_exptl_absorpt_process_details 'Denzo (Otwinowski, Borek, Majewski & Minor, 2003)'
_exptl_crystal_colour colourless
_exptl_crystal_density_diffrn 1.313
_exptl_crystal_density_method 'not measured'
_exptl_crystal_description prism
_exptl_crystal_F_000 2096
_exptl_crystal_size_max 0.22
_exptl_crystal_size_mid 0.20
_exptl_crystal_size_min 0.20
_refine_diff_density_max 0.267
_refine_diff_density_min -0.218
_refine_diff_density_rms 0.044
_refine_ls_extinction_method none
_refine_ls_goodness_of_fit_ref 1.084
_refine_ls_hydrogen_treatment constr
_refine_ls_matrix_type full
_refine_ls_number_parameters 632
_refine_ls_number_reflns 8746
_refine_ls_number_restraints 0
_refine_ls_restrained_S_all 1.084
_refine_ls_R_factor_all 0.0787
_refine_ls_R_factor_gt 0.0576
_refine_ls_shift/su_max 0.058
_refine_ls_shift/su_mean 0.000
_refine_ls_structure_factor_coef Fsqd
_refine_ls_weighting_details 'calc w=1/[\s^2^(Fo^2^)+(0.0243P)^2^+5.4882P] where P=(Fo^2^+2Fc^2^)/3'
_refine_ls_weighting_scheme calc
_refine_ls_wR_factor_gt 0.1176
_refine_ls_wR_factor_ref 0.1313
_reflns_number_gt 6848
_reflns_number_total 8746
_reflns_threshold_expression >2sigma(I)
_cod_data_source_file ja5028293_si_002.cif
_cod_data_source_block erk6938
_cod_depositor_comments 'Adding full bibliography for 4122035--4122048.cif.'
_cod_original_sg_symbol_H-M P21/c
_cod_database_code 4122039

loop_
_symmetry_equiv_pos_as_xyz
'x, y, z'
'-x, y+1/2, -z+1/2'
'-x, -y, -z'
'x, -y-1/2, z-1/2'

loop_
_atom_site_label
_atom_site_type_symbol
_atom_site_fract_x
_atom_site_fract_y
_atom_site_fract_z
_atom_site_U_iso_or_equiv
_atom_site_adp_type
_atom_site_occupancy
_atom_site_symmetry_multiplicity
_atom_site_calc_flag
_atom_site_refinement_flags
P1 P 0.46583(4) 0.52935(6) 0.37420(3) 0.03624(18) Uani 1 1 d .
P2 P 0.22514(5) 0.56174(6) 0.13308(3) 0.03820(18) Uani 1 1 d .
Si1 Si 0.53172(5) 0.55421(7) 0.26661(3) 0.0422(2) Uani 1 1 d .
N1 N 0.37803(15) 0.3946(2) 0.41911(9) 0.0443(6) Uani 1 1 d .
B1 B 0.2933(2) 0.4924(3) 0.32748(12) 0.0369(7) Uani 1 1 d .
C1 C 0.44439(17) 0.5322(2) 0.30525(10) 0.0363(6) Uani 1 1 d .
C2 C 0.35779(17) 0.5094(2) 0.28654(10) 0.0354(6) Uani 1 1 d .
C3 C 0.32151(17) 0.4923(2) 0.22904(10) 0.0385(6) Uani 1 1 d .
H3A H 0.2927 0.4233 0.2238 0.046 Uiso 1 1 calc R
H3B H 0.3703 0.4916 0.2113 0.046 Uiso 1 1 calc R
C4 C 0.25524(18) 0.5777(2) 0.20450(10) 0.0412(7) Uani 1 1 d .
H4A H 0.2811 0.6476 0.2132 0.049 Uiso 1 1 calc R
H4B H 0.2024 0.5724 0.2185 0.049 Uiso 1 1 calc R
C5 C 0.36720(17) 0.4554(2) 0.38018(10) 0.0368(6) Uani 1 1 d .
C6 C 0.3060(2) 0.3271(3) 0.42766(12) 0.0509(8) Uani 1 1 d .
H6A H 0.2557 0.3336 0.3980 0.061 Uiso 1 1 calc R
H6B H 0.2874 0.3508 0.4588 0.061 Uiso 1 1 calc R
C7 C 0.3341(2) 0.2135(3) 0.43416(18) 0.0810(13) Uani 1 1 d .
H7A H 0.3890 0.2088 0.4608 0.097 Uiso 1 1 calc R
H7B H 0.3461 0.1879 0.4014 0.097 Uiso 1 1 calc R
C8 C 0.2653(3) 0.1421(4) 0.44969(18) 0.0934(15) Uani 1 1 d .
H8A H 0.2905 0.0713 0.4566 0.112 Uiso 1 1 calc R
H8B H 0.2534 0.1686 0.4822 0.112 Uiso 1 1 calc R
C9 C 0.1810(3) 0.1332(4) 0.41112(19) 0.0980(15) Uani 1 1 d .
H9A H 0.1550 0.2026 0.4040 0.147 Uiso 1 1 calc R
H9B H 0.1413 0.0880 0.4247 0.147 Uiso 1 1 calc R
H9C H 0.1913 0.1031 0.3793 0.147 Uiso 1 1 calc R
C11 C 0.6317(2) 0.6129(4) 0.30870(14) 0.0775(12) Uani 1 1 d .
H11A H 0.6568 0.5636 0.3361 0.116 Uiso 1 1 calc R
H11B H 0.6162 0.6777 0.3239 0.116 Uiso 1 1 calc R
H11C H 0.6744 0.6279 0.2881 0.116 Uiso 1 1 calc R
C12 C 0.5629(2) 0.4273(3) 0.24136(15) 0.0694(10) Uani 1 1 d .
H12A H 0.5107 0.3927 0.2214 0.104 Uiso 1 1 calc R
H12B H 0.5905 0.3825 0.2702 0.104 Uiso 1 1 calc R
H12C H 0.6037 0.4401 0.2193 0.104 Uiso 1 1 calc R
C13 C 0.4914(2) 0.6448(3) 0.21115(15) 0.0703(10) Uani 1 1 d .
H13A H 0.5405 0.6674 0.1969 0.105 Uiso 1 1 calc R
H13B H 0.4641 0.7058 0.2231 0.105 Uiso 1 1 calc R
H13C H 0.4487 0.6084 0.1845 0.105 Uiso 1 1 calc R
C21 C 0.56673(17) 0.4629(2) 0.40310(10) 0.0392(6) Uani 1 1 d .
C22 C 0.5793(2) 0.3618(3) 0.38582(12) 0.0488(7) Uani 1 1 d .
H22 H 0.5343 0.3287 0.3614 0.059 Uiso 1 1 calc R
C23 C 0.6576(2) 0.3101(3) 0.40443(13) 0.0593(9) Uani 1 1 d .
H23 H 0.6661 0.2419 0.3925 0.071 Uiso 1 1 calc R
C24 C 0.7234(2) 0.3583(3) 0.44053(13) 0.0631(10) Uani 1 1 d .
H24 H 0.7770 0.3231 0.4530 0.076 Uiso 1 1 calc R
C25 C 0.7111(2) 0.4575(3) 0.45837(13) 0.0614(9) Uani 1 1 d .
H25 H 0.7561 0.4895 0.4833 0.074 Uiso 1 1 calc R
C26 C 0.63309(19) 0.5105(3) 0.43983(11) 0.0510(8) Uani 1 1 d .
H26 H 0.6249 0.5786 0.4520 0.061 Uiso 1 1 calc R
C31 C 0.46449(17) 0.6553(2) 0.40536(10) 0.0385(6) Uani 1 1 d .
C32 C 0.4753(2) 0.7488(2) 0.38052(12) 0.0473(7) Uani 1 1 d .
H32 H 0.4875 0.7475 0.3473 0.057 Uiso 1 1 calc R
C33 C 0.4681(2) 0.8445(3) 0.40455(14) 0.0608(9) Uani 1 1 d .
H33 H 0.4761 0.9079 0.3878 0.073 Uiso 1 1 calc R
C34 C 0.4491(2) 0.8464(3) 0.45310(14) 0.0663(10) Uani 1 1 d .
H34 H 0.4433 0.9112 0.4693 0.080 Uiso 1 1 calc R
C35 C 0.4387(3) 0.7534(3) 0.47782(14) 0.0682(10) Uani 1 1 d .
H35 H 0.4263 0.7549 0.5110 0.082 Uiso 1 1 calc R
C36 C 0.4463(2) 0.6584(3) 0.45441(12) 0.0548(8) Uani 1 1 d .
H36 H 0.4393 0.5953 0.4716 0.066 Uiso 1 1 calc R
C41 C 0.13780(18) 0.6573(2) 0.10448(10) 0.0389(6) Uani 1 1 d .
C42 C 0.09578(19) 0.6372(2) 0.05213(11) 0.0417(7) Uani 1 1 d .
C43 C 0.0302(2) 0.7054(2) 0.02646(11) 0.0475(7) Uani 1 1 d .
H43 H 0.0022 0.6907 -0.0082 0.057 Uiso 1 1 calc R
C44 C 0.0047(2) 0.7938(3) 0.04988(12) 0.0490(7) Uani 1 1 d .
C45 C 0.0500(2) 0.8153(2) 0.10037(12) 0.0481(7) Uani 1 1 d .
H45 H 0.0351 0.8761 0.1168 0.058 Uiso 1 1 calc R
C46 C 0.11622(19) 0.7509(2) 0.12762(11) 0.0440(7) Uani 1 1 d .
C47 C 0.1198(2) 0.5457(3) 0.02176(11) 0.0541(8) Uani 1 1 d .
H47A H 0.0940 0.5557 -0.0149 0.081 Uiso 1 1 calc R
H47B H 0.0976 0.4809 0.0335 0.081 Uiso 1 1 calc R
H47C H 0.1833 0.5415 0.0271 0.081 Uiso 1 1 calc R
C48 C -0.0679(2) 0.8651(3) 0.02182(15) 0.0715(11) Uani 1 1 d .
H48A H -0.0426 0.9292 0.0115 0.107 Uiso 1 1 calc R
H48B H -0.1065 0.8825 0.0447 0.107 Uiso 1 1 calc R
H48C H -0.1013 0.8294 -0.0088 0.107 Uiso 1 1 calc R
C49 C 0.1638(2) 0.7907(3) 0.18070(12) 0.0636(10) Uani 1 1 d .
H49A H 0.1430 0.8609 0.1862 0.095 Uiso 1 1 calc R
H49B H 0.2265 0.7931 0.1825 0.095 Uiso 1 1 calc R
H49C H 0.1523 0.7437 0.2073 0.095 Uiso 1 1 calc R
C51 C 0.17008(17) 0.4324(2) 0.12970(10) 0.0396(6) Uani 1 1 d .
C52 C 0.21576(19) 0.3463(2) 0.11536(11) 0.0453(7) Uani 1 1 d .
C53 C 0.1807(2) 0.2447(3) 0.11476(12) 0.0549(9) Uani 1 1 d .
H53 H 0.2119 0.1877 0.1048 0.066 Uiso 1 1 calc R
C54 C 0.1021(2) 0.2256(3) 0.12827(13) 0.0566(9) Uani 1 1 d .
C55 C 0.0570(2) 0.3110(3) 0.14163(12) 0.0546(8) Uani 1 1 d .
H55 H 0.0027 0.2992 0.1503 0.065 Uiso 1 1 calc R
C56 C 0.08857(18) 0.4139(2) 0.14279(11) 0.0428(7) Uani 1 1 d .
C57 C 0.3031(2) 0.3584(3) 0.10014(13) 0.0589(9) Uani 1 1 d .
H57A H 0.2983 0.4130 0.0739 0.088 Uiso 1 1 calc R
H57B H 0.3189 0.2922 0.0863 0.088 Uiso 1 1 calc R
H57C H 0.3480 0.3778 0.1304 0.088 Uiso 1 1 calc R
C58 C 0.0685(3) 0.1139(3) 0.12900(17) 0.0846(13) Uani 1 1 d .
H58A H 0.0204 0.1028 0.0991 0.127 Uiso 1 1 calc R
H58B H 0.0478 0.1026 0.1605 0.127 Uiso 1 1 calc R
H58C H 0.1156 0.0648 0.1278 0.127 Uiso 1 1 calc R
C59 C 0.0325(2) 0.5001(3) 0.15763(13) 0.0544(8) Uani 1 1 d .
H59A H 0.0084 0.5431 0.1274 0.082 Uiso 1 1 calc R
H59B H 0.0681 0.5438 0.1845 0.082 Uiso 1 1 calc R
H59C H -0.0152 0.4690 0.1706 0.082 Uiso 1 1 calc R
C61 C 0.21850(17) 0.4041(2) 0.30543(10) 0.0400(7) Uani 1 1 d .
F62 F 0.33050(12) 0.27830(15) 0.30669(8) 0.0636(5) Uani 1 1 d .
C62 C 0.2433(2) 0.3021(3) 0.29695(11) 0.0481(7) Uani 1 1 d .
F63 F 0.21651(18) 0.12291(17) 0.27340(9) 0.0929(8) Uani 1 1 d .
C63 C 0.1863(3) 0.2204(3) 0.27939(13) 0.0631(10) Uani 1 1 d .
F64 F 0.03994(18) 0.1619(2) 0.25150(10) 0.1092(10) Uani 1 1 d .
C64 C 0.0977(3) 0.2398(4) 0.26844(14) 0.0703(11) Uani 1 1 d .
F65 F -0.01805(13) 0.3602(2) 0.26163(10) 0.1004(9) Uani 1 1 d .
C65 C 0.0688(2) 0.3389(4) 0.27448(14) 0.0670(11) Uani 1 1 d .
F66 F 0.09304(11) 0.51485(18) 0.29572(8) 0.0674(6) Uani 1 1 d .
C66 C 0.12801(19) 0.4185(3) 0.29196(12) 0.0505(8) Uani 1 1 d .
C71 C 0.25384(17) 0.6043(2) 0.34576(10) 0.0399(6) Uani 1 1 d .
F72 F 0.31295(11) 0.72240(13) 0.29257(6) 0.0497(4) Uani 1 1 d .
C72 C 0.26717(18) 0.7054(2) 0.32966(11) 0.0427(7) Uani 1 1 d .
C73 C 0.2391(2) 0.7960(3) 0.34979(13) 0.0531(8) Uani 1 1 d .
F73 F 0.25595(15) 0.89137(15) 0.33221(9) 0.0758(6) Uani 1 1 d .
F74 F 0.16797(16) 0.87585(18) 0.40970(9) 0.0887(7) Uani 1 1 d .
C74 C 0.1948(2) 0.7885(3) 0.38867(14) 0.0598(9) Uani 1 1 d .
F75 F 0.13496(13) 0.68175(19) 0.44500(8) 0.0746(6) Uani 1 1 d .
C75 C 0.1788(2) 0.6909(3) 0.40670(12) 0.0539(8) Uani 1 1 d .
F76 F 0.18834(12) 0.50950(15) 0.40447(7) 0.0590(5) Uani 1 1 d .
C76 C 0.20779(19) 0.6029(3) 0.38508(11) 0.0456(7) Uani 1 1 d .

loop_
_atom_site_aniso_label
_atom_site_aniso_U_11
_atom_site_aniso_U_22
_atom_site_aniso_U_33
_atom_site_aniso_U_23
_atom_site_aniso_U_13
_atom_site_aniso_U_12
P1 0.0331(4) 0.0387(4) 0.0348(4) -0.0018(3) 0.0031(3) -0.0021(3)
P2 0.0366(4) 0.0395(4) 0.0362(4) -0.0014(3) 0.0033(3) -0.0016(3)
Si1 0.0387(4) 0.0478(5) 0.0407(4) -0.0029(4) 0.0101(3) -0.0044(4)
N1 0.0430(13) 0.0449(14) 0.0426(13) 0.0061(11) 0.0048(11) -0.0059(12)
B1 0.0333(15) 0.0372(18) 0.0380(16) -0.0005(14) 0.0035(13) -0.0003(14)
C1 0.0363(14) 0.0346(15) 0.0364(14) -0.0026(12) 0.0049(11) -0.0011(12)
C2 0.0369(14) 0.0293(14) 0.0387(14) -0.0016(11) 0.0060(12) 0.0023(12)
C3 0.0370(14) 0.0401(16) 0.0366(14) -0.0041(12) 0.0042(12) -0.0010(12)
C4 0.0380(14) 0.0420(17) 0.0409(15) -0.0008(13) 0.0029(12) 0.0021(13)
C5 0.0346(14) 0.0366(15) 0.0377(14) -0.0033(12) 0.0053(11) -0.0027(12)
C6 0.0480(17) 0.055(2) 0.0475(17) 0.0106(15) 0.0062(14) -0.0100(15)
C7 0.060(2) 0.061(2) 0.112(3) 0.033(2) -0.002(2) -0.0047(19)
C8 0.099(3) 0.069(3) 0.099(3) 0.031(2) -0.006(3) -0.029(3)
C9 0.097(3) 0.074(3) 0.118(4) 0.014(3) 0.015(3) -0.029(3)
C11 0.053(2) 0.120(4) 0.062(2) -0.018(2) 0.0170(17) -0.035(2)
C12 0.072(2) 0.069(3) 0.074(2) -0.009(2) 0.032(2) 0.007(2)
C13 0.066(2) 0.070(3) 0.076(2) 0.024(2) 0.0208(19) -0.006(2)
C21 0.0368(14) 0.0424(17) 0.0372(14) 0.0015(12) 0.0056(12) 0.0012(13)
C22 0.0477(17) 0.0470(19) 0.0479(17) -0.0051(14) 0.0028(14) 0.0026(15)
C23 0.060(2) 0.059(2) 0.0572(19) -0.0034(17) 0.0096(17) 0.0187(17)
C24 0.0492(19) 0.079(3) 0.056(2) -0.0021(19) 0.0006(16) 0.0211(18)
C25 0.0427(17) 0.077(3) 0.0557(19) -0.0112(18) -0.0072(15) 0.0052(17)
C26 0.0442(16) 0.054(2) 0.0479(17) -0.0110(15) -0.0030(14) 0.0018(15)
C31 0.0349(14) 0.0405(16) 0.0375(14) -0.0036(12) 0.0026(12) -0.0032(12)
C32 0.0538(18) 0.0430(18) 0.0452(16) -0.0036(14) 0.0111(14) -0.0052(15)
C33 0.069(2) 0.045(2) 0.068(2) -0.0066(17) 0.0133(18) -0.0065(17)
C34 0.070(2) 0.056(2) 0.071(2) -0.0294(19) 0.0114(19) 0.0008(19)
C35 0.087(3) 0.070(3) 0.0507(19) -0.0196(19) 0.0228(19) -0.007(2)
C36 0.069(2) 0.052(2) 0.0446(17) -0.0049(15) 0.0148(16) -0.0085(17)
C41 0.0391(14) 0.0395(16) 0.0377(14) 0.0027(12) 0.0074(12) -0.0028(13)
C42 0.0451(16) 0.0403(16) 0.0393(15) 0.0015(13) 0.0084(13) -0.0047(13)
C43 0.0517(17) 0.0470(18) 0.0394(15) 0.0055(14) 0.0013(13) -0.0070(15)
C44 0.0482(17) 0.0435(18) 0.0526(18) 0.0078(15) 0.0061(14) 0.0016(14)
C45 0.0547(18) 0.0363(17) 0.0533(18) -0.0012(14) 0.0119(15) 0.0037(14)
C46 0.0470(16) 0.0419(17) 0.0418(15) -0.0006(13) 0.0072(13) -0.0002(14)
C47 0.066(2) 0.053(2) 0.0382(15) -0.0053(15) 0.0008(14) 0.0051(17)
C48 0.067(2) 0.067(3) 0.071(2) 0.010(2) -0.0038(19) 0.021(2)
C49 0.077(2) 0.055(2) 0.0520(19) -0.0134(16) -0.0012(17) 0.0162(19)
C51 0.0383(14) 0.0420(17) 0.0341(14) -0.0005(12) -0.0009(12) 0.0019(13)
C52 0.0431(16) 0.0474(18) 0.0387(15) -0.0007(13) -0.0047(13) 0.0070(14)
C53 0.067(2) 0.0380(18) 0.0489(18) -0.0071(14) -0.0103(16) 0.0090(16)
C54 0.063(2) 0.0412(18) 0.0553(19) -0.0017(15) -0.0080(16) -0.0072(16)
C55 0.0492(18) 0.052(2) 0.0575(19) 0.0001(16) 0.0016(15) -0.0108(16)
C56 0.0418(15) 0.0401(17) 0.0417(15) 0.0023(13) -0.0004(13) -0.0012(13)
C57 0.059(2) 0.056(2) 0.060(2) -0.0119(17) 0.0105(16) 0.0159(17)
C58 0.108(3) 0.047(2) 0.091(3) -0.002(2) 0.004(3) -0.020(2)
C59 0.0425(16) 0.054(2) 0.067(2) 0.0061(16) 0.0120(15) -0.0009(15)
C61 0.0375(15) 0.0452(17) 0.0368(14) -0.0036(13) 0.0074(12) -0.0054(13)
F62 0.0606(12) 0.0494(11) 0.0800(13) -0.0101(10) 0.0140(10) 0.0066(9)
C62 0.0482(17) 0.0498(19) 0.0460(16) -0.0035(14) 0.0100(14) -0.0097(15)
F63 0.136(2) 0.0501(14) 0.0996(17) -0.0205(12) 0.0417(15) -0.0264(14)
C63 0.090(3) 0.046(2) 0.056(2) -0.0088(16) 0.0217(19) -0.0228(19)
F64 0.117(2) 0.110(2) 0.1005(18) -0.0250(15) 0.0225(15) -0.0825(18)
C64 0.074(3) 0.080(3) 0.057(2) -0.013(2) 0.0153(19) -0.049(2)
F65 0.0412(11) 0.151(3) 0.1040(18) -0.0018(17) 0.0053(11) -0.0328(14)
C65 0.0438(19) 0.095(3) 0.061(2) -0.003(2) 0.0091(16) -0.028(2)
F66 0.0393(9) 0.0777(15) 0.0803(13) -0.0050(11) 0.0028(9) 0.0098(10)
C66 0.0403(16) 0.062(2) 0.0483(17) 0.0001(15) 0.0087(14) -0.0085(16)
C71 0.0357(14) 0.0450(17) 0.0364(14) -0.0033(13) 0.0026(12) 0.0015(13)
F72 0.0591(10) 0.0416(10) 0.0489(9) -0.0002(8) 0.0132(8) -0.0024(8)
C72 0.0400(15) 0.0449(18) 0.0405(15) -0.0026(13) 0.0037(13) 0.0014(13)
C73 0.0555(19) 0.0421(19) 0.0587(19) -0.0022(15) 0.0063(16) 0.0054(15)
F73 0.0975(16) 0.0384(11) 0.0944(15) -0.0024(11) 0.0276(13) 0.0049(11)
F74 0.1044(17) 0.0668(15) 0.1015(17) -0.0257(13) 0.0368(14) 0.0239(13)
C74 0.061(2) 0.049(2) 0.068(2) -0.0150(17) 0.0109(18) 0.0135(17)
F75 0.0762(13) 0.0905(17) 0.0653(12) -0.0070(11) 0.0332(11) 0.0189(12)
C75 0.0463(17) 0.068(2) 0.0471(17) -0.0086(16) 0.0107(14) 0.0099(17)
F76 0.0649(11) 0.0592(12) 0.0595(11) 0.0067(9) 0.0280(9) 0.0049(10)
C76 0.0438(16) 0.0476(18) 0.0442(16) 0.0026(14) 0.0072(13) 0.0047(14)

loop_
_atom_type_symbol
_atom_type_description
_atom_type_scat_dispersion_real
_atom_type_scat_dispersion_imag
_atom_type_scat_source
C C 0.0033 0.0016 'International Tables Vol C Tables 4.2.6.8 and 6.1.1.4'
H H 0.0000 0.0000 'International Tables Vol C Tables 4.2.6.8 and 6.1.1.4'
B B 0.0013 0.0007 'International Tables Vol C Tables 4.2.6.8 and 6.1.1.4'
F F 0.0171 0.0103 'International Tables Vol C Tables 4.2.6.8 and 6.1.1.4'
Si Si 0.0817 0.0704 'International Tables Vol C Tables 4.2.6.8 and 6.1.1.4'
P P 0.1023 0.0942 'International Tables Vol C Tables 4.2.6.8 and 6.1.1.4'
N N 0.0061 0.0033 'International Tables Vol C Tables 4.2.6.8 and 6.1.1.4'

loop_
_geom_angle_atom_site_label_1
_geom_angle_atom_site_label_2
_geom_angle_atom_site_label_3
_geom_angle
C1 P1 C21 112.94(13)
C1 P1 C31 115.61(13)
C21 P1 C31 108.73(13)
C1 P1 C5 97.48(12)
C21 P1 C5 113.22(13)
C31 P1 C5 108.51(13)
C51 P2 C4 98.94(13)
C51 P2 C41 105.68(12)
C4 P2 C41 109.80(13)
C12 Si1 C11 108.15(19)
C12 Si1 C13 108.89(19)
C11 Si1 C13 108.34(19)
C12 Si1 C1 110.16(15)
C11 Si1 C1 110.19(14)
C13 Si1 C1 111.03(15)
C5 N1 C6 120.8(2)
C61 B1 C2 110.4(2)
C61 B1 C71 114.1(2)
C2 B1 C71 113.6(2)
C61 B1 C5 114.3(2)
C2 B1 C5 100.1(2)
C71 B1 C5 103.3(2)
C2 C1 P1 108.1(2)
C2 C1 Si1 127.6(2)
P1 C1 Si1 124.20(14)
C1 C2 C3 120.8(2)
C1 C2 B1 119.5(2)
C3 C2 B1 119.6(2)
C2 C3 C4 112.8(2)
C2 C3 H3A 109.0
C4 C3 H3A 109.0
C2 C3 H3B 109.0
C4 C3 H3B 109.0
H3A C3 H3B 107.8
C3 C4 P2 110.21(19)
C3 C4 H4A 109.6
P2 C4 H4A 109.6
C3 C4 H4B 109.6
P2 C4 H4B 109.6
H4A C4 H4B 108.1
N1 C5 B1 142.4(3)
N1 C5 P1 114.8(2)
B1 C5 P1 102.70(18)
N1 C6 C7 111.2(3)
N1 C6 H6A 109.4
C7 C6 H6A 109.4
N1 C6 H6B 109.4
C7 C6 H6B 109.4
H6A C6 H6B 108.0
C6 C7 C8 113.2(3)
C6 C7 H7A 108.9
C8 C7 H7A 108.9
C6 C7 H7B 108.9
C8 C7 H7B 108.9
H7A C7 H7B 107.8
C9 C8 C7 115.5(4)
C9 C8 H8A 108.4
C7 C8 H8A 108.4
C9 C8 H8B 108.4
C7 C8 H8B 108.4
H8A C8 H8B 107.5
C8 C9 H9A 109.5
C8 C9 H9B 109.5
H9A C9 H9B 109.5
C8 C9 H9C 109.5
H9A C9 H9C 109.5
H9B C9 H9C 109.5
Si1 C11 H11A 109.5
Si1 C11 H11B 109.5
H11A C11 H11B 109.5
Si1 C11 H11C 109.5
H11A C11 H11C 109.5
H11B C11 H11C 109.5
Si1 C12 H12A 109.5
Si1 C12 H12B 109.5
H12A C12 H12B 109.5
Si1 C12 H12C 109.5
H12A C12 H12C 109.5
H12B C12 H12C 109.5
Si1 C13 H13A 109.5
Si1 C13 H13B 109.5
H13A C13 H13B 109.5
Si1 C13 H13C 109.5
H13A C13 H13C 109.5
H13B C13 H13C 109.5
C26 C21 C22 119.5(3)
C26 C21 P1 122.5(2)
C22 C21 P1 117.9(2)
C23 C22 C21 120.1(3)
C23 C22 H22 119.9
C21 C22 H22 119.9
C22 C23 C24 119.9(3)
C22 C23 H23 120.0
C24 C23 H23 120.0
C25 C24 C23 120.4(3)
C25 C24 H24 119.8
C23 C24 H24 119.8
C24 C25 C26 120.3(3)
C24 C25 H25 119.8
C26 C25 H25 119.8
C25 C26 C21 119.7(3)
C25 C26 H26 120.1
C21 C26 H26 120.1
C32 C31 C36 119.4(3)
C32 C31 P1 121.9(2)
C36 C31 P1 118.6(2)
C31 C32 C33 120.1(3)
C31 C32 H32 119.9
C33 C32 H32 119.9
C34 C33 C32 119.9(3)
C34 C33 H33 120.1
C32 C33 H33 120.1
C35 C34 C33 119.9(3)
C35 C34 H34 120.0
C33 C34 H34 120.0
C36 C35 C34 120.5(3)
C36 C35 H35 119.8
C34 C35 H35 119.8
C35 C36 C31 120.2(3)
C35 C36 H36 119.9
C31 C36 H36 119.9
C46 C41 C42 118.2(3)
C46 C41 P2 126.8(2)
C42 C41 P2 114.7(2)
C43 C42 C41 119.5(3)
C43 C42 C47 117.6(3)
C41 C42 C47 122.9(3)
C44 C43 C42 122.6(3)
C44 C43 H43 118.7
C42 C43 H43 118.7
C43 C44 C45 117.0(3)
C43 C44 C48 121.8(3)
C45 C44 C48 121.2(3)
C46 C45 C44 122.9(3)
C46 C45 H45 118.6
C44 C45 H45 118.6
C45 C46 C41 119.6(3)
C45 C46 C49 115.9(3)
C41 C46 C49 124.4(3)
C42 C47 H47A 109.5
C42 C47 H47B 109.5
H47A C47 H47B 109.5
C42 C47 H47C 109.5
H47A C47 H47C 109.5
H47B C47 H47C 109.5
C44 C48 H48A 109.5
C44 C48 H48B 109.5
H48A C48 H48B 109.5
C44 C48 H48C 109.5
H48A C48 H48C 109.5
H48B C48 H48C 109.5
C46 C49 H49A 109.5
C46 C49 H49B 109.5
H49A C49 H49B 109.5
C46 C49 H49C 109.5
H49A C49 H49C 109.5
H49B C49 H49C 109.5
C52 C51 C56 118.6(3)
C52 C51 P2 116.5(2)
C56 C51 P2 124.9(2)
C53 C52 C51 120.0(3)
C53 C52 C57 117.6(3)
C51 C52 C57 122.4(3)
C54 C53 C52 121.9(3)
C54 C53 H53 119.1
C52 C53 H53 119.1
C53 C54 C55 117.7(3)
C53 C54 C58 120.0(3)
C55 C54 C58 122.2(4)
C54 C55 C56 122.9(3)
C54 C55 H55 118.6
C56 C55 H55 118.6
C55 C56 C51 118.9(3)
C55 C56 C59 117.6(3)
C51 C56 C59 123.5(3)
C52 C57 H57A 109.5
C52 C57 H57B 109.5
H57A C57 H57B 109.5
C52 C57 H57C 109.5
H57A C57 H57C 109.5
H57B C57 H57C 109.5
C54 C58 H58A 109.5
C54 C58 H58B 109.5
H58A C58 H58B 109.5
C54 C58 H58C 109.5
H58A C58 H58C 109.5
H58B C58 H58C 109.5
C56 C59 H59A 109.5
C56 C59 H59B 109.5
H59A C59 H59B 109.5
C56 C59 H59C 109.5
H59A C59 H59C 109.5
H59B C59 H59C 109.5
C62 C61 C66 112.8(3)
C62 C61 B1 119.8(2)
C66 C61 B1 127.3(3)
F62 C62 C63 116.1(3)
F62 C62 C61 118.8(3)
C63 C62 C61 125.1(3)
F63 C63 C64 120.3(3)
F63 C63 C62 121.0(4)
C64 C63 C62 118.7(4)
F64 C64 C65 120.3(4)
F64 C64 C63 120.5(4)
C65 C64 C63 119.2(3)
F65 C65 C64 119.8(3)
F65 C65 C66 119.9(4)
C64 C65 C66 120.3(3)
F66 C66 C65 115.9(3)
F66 C66 C61 120.3(3)
C65 C66 C61 123.8(3)
C72 C71 C76 112.4(3)
C72 C71 B1 127.7(3)
C76 C71 B1 119.6(3)
F72 C72 C73 114.3(3)
F72 C72 C71 120.8(3)
C73 C72 C71 124.9(3)
F73 C73 C74 119.6(3)
F73 C73 C72 120.9(3)
C74 C73 C72 119.4(3)
F74 C74 C73 120.7(3)
F74 C74 C75 120.1(3)
C73 C74 C75 119.2(3)
F75 C75 C74 120.1(3)
F75 C75 C76 120.8(3)
C74 C75 C76 119.1(3)
F76 C76 C75 115.5(3)
F76 C76 C71 119.5(3)
C75 C76 C71 124.9(3)

loop_
_geom_bond_atom_site_label_1
_geom_bond_atom_site_label_2
_geom_bond_distance
P1 C1 1.777(3)
P1 C21 1.798(3)
P1 C31 1.800(3)
P1 C5 1.840(3)
P2 C51 1.846(3)
P2 C4 1.851(3)
P2 C41 1.854(3)
Si1 C12 1.849(4)
Si1 C11 1.856(3)
Si1 C13 1.857(4)
Si1 C1 1.899(3)
N1 C5 1.266(3)
N1 C6 1.470(4)
B1 C61 1.629(4)
B1 C2 1.649(4)
B1 C71 1.662(4)
B1 C5 1.664(4)
C1 C2 1.362(4)
C2 C3 1.513(4)
C3 C4 1.537(4)
C3 H3A 0.9800
C3 H3B 0.9800
C4 H4A 0.9800
C4 H4B 0.9800
C6 C7 1.506(5)
C6 H6A 0.9800
C6 H6B 0.9800
C7 C8 1.530(5)
C7 H7A 0.9800
C7 H7B 0.9800
C8 C9 1.477(6)
C8 H8A 0.9800
C8 H8B 0.9800
C9 H9A 0.9700
C9 H9B 0.9700
C9 H9C 0.9700
C11 H11A 0.9700
C11 H11B 0.9700
C11 H11C 0.9700
C12 H12A 0.9700
C12 H12B 0.9700
C12 H12C 0.9700
C13 H13A 0.9700
C13 H13B 0.9700
C13 H13C 0.9700
C21 C26 1.389(4)
C21 C22 1.390(4)
C22 C23 1.376(4)
C22 H22 0.9400
C23 C24 1.378(5)
C23 H23 0.9400
C24 C25 1.372(5)
C24 H24 0.9400
C25 C26 1.381(4)
C25 H25 0.9400
C26 H26 0.9400
C31 C32 1.385(4)
C31 C36 1.388(4)
C32 C33 1.386(4)
C32 H32 0.9400
C33 C34 1.380(5)
C33 H33 0.9400
C34 C35 1.377(5)
C34 H34 0.9400
C35 C36 1.371(5)
C35 H35 0.9400
C36 H36 0.9400
C41 C46 1.411(4)
C41 C42 1.415(4)
C42 C43 1.394(4)
C42 C47 1.507(4)
C43 C44 1.382(4)
C43 H43 0.9400
C44 C45 1.389(4)
C44 C48 1.507(4)
C45 C46 1.385(4)
C45 H45 0.9400
C46 C49 1.518(4)
C47 H47A 0.9700
C47 H47B 0.9700
C47 H47C 0.9700
C48 H48A 0.9700
C48 H48B 0.9700
C48 H48C 0.9700
C49 H49A 0.9700
C49 H49B 0.9700
C49 H49C 0.9700
C51 C52 1.402(4)
C51 C56 1.411(4)
C52 C53 1.399(4)
C52 C57 1.513(4)
C53 C54 1.374(5)
C53 H53 0.9400
C54 C55 1.380(5)
C54 C58 1.513(5)
C55 C56 1.393(4)
C55 H55 0.9400
C56 C59 1.508(4)
C57 H57A 0.9700
C57 H57B 0.9700
C57 H57C 0.9700
C58 H58A 0.9700
C58 H58B 0.9700
C58 H58C 0.9700
C59 H59A 0.9700
C59 H59B 0.9700
C59 H59C 0.9700
C61 C62 1.384(4)
C61 C66 1.389(4)
F62 C62 1.360(3)
C62 C63 1.377(4)
F63 C63 1.345(4)
C63 C64 1.371(6)
F64 C64 1.344(4)
C64 C65 1.357(6)
F65 C65 1.349(4)
C65 C66 1.376(5)
F66 C66 1.351(4)
C71 C72 1.382(4)
C71 C76 1.390(4)
F72 C72 1.354(3)
C72 C73 1.378(4)
C73 F73 1.343(4)
C73 C74 1.365(5)
F74 C74 1.348(4)
C74 C75 1.370(5)
F75 C75 1.349(4)
C75 C76 1.377(4)
F76 C76 1.352(4)

loop_
_geom_torsion_atom_site_label_1
_geom_torsion_atom_site_label_2
_geom_torsion_atom_site_label_3
_geom_torsion_atom_site_label_4
_geom_torsion
C21 P1 C1 C2 136.6(2)
C31 P1 C1 C2 -97.2(2)
C5 P1 C1 C2 17.5(2)
C21 P1 C1 Si1 -39.5(2)
C31 P1 C1 Si1 86.6(2)
C5 P1 C1 Si1 -158.65(18)
C12 Si1 C1 C2 -73.9(3)
C11 Si1 C1 C2 166.9(3)
C13 Si1 C1 C2 46.8(3)
C12 Si1 C1 P1 101.5(2)
C11 Si1 C1 P1 -17.8(3)
C13 Si1 C1 P1 -137.8(2)
P1 C1 C2 C3 -172.3(2)
Si1 C1 C2 C3 3.6(4)
P1 C1 C2 B1 3.6(3)
Si1 C1 C2 B1 179.6(2)
C61 B1 C2 C1 -146.1(3)
C71 B1 C2 C1 84.1(3)
C5 B1 C2 C1 -25.3(3)
C61 B1 C2 C3 29.8(3)
C71 B1 C2 C3 -99.9(3)
C5 B1 C2 C3 150.7(2)
C1 C2 C3 C4 -114.1(3)
B1 C2 C3 C4 69.9(3)
C2 C3 C4 P2 172.53(19)
C51 P2 C4 C3 64.5(2)
C41 P2 C4 C3 174.87(19)
C6 N1 C5 B1 -1.1(6)
C6 N1 C5 P1 -177.4(2)
C61 B1 C5 N1 -25.7(5)
C2 B1 C5 N1 -143.7(4)
C71 B1 C5 N1 98.9(4)
C61 B1 C5 P1 150.8(2)
C2 B1 C5 P1 32.8(2)
C71 B1 C5 P1 -84.6(2)
C1 P1 C5 N1 146.5(2)
C21 P1 C5 N1 27.5(3)
C31 P1 C5 N1 -93.3(2)
C1 P1 C5 B1 -31.16(19)
C21 P1 C5 B1 -150.11(17)
C31 P1 C5 B1 89.08(19)
C5 N1 C6 C7 126.2(3)
N1 C6 C7 C8 173.0(3)
C6 C7 C8 C9 63.8(6)
C1 P1 C21 C26 124.3(3)
C31 P1 C21 C26 -5.5(3)
C5 P1 C21 C26 -126.1(3)
C1 P1 C21 C22 -52.7(3)
C31 P1 C21 C22 177.5(2)
C5 P1 C21 C22 56.9(3)
C26 C21 C22 C23 -1.0(5)
P1 C21 C22 C23 176.1(2)
C21 C22 C23 C24 0.4(5)
C22 C23 C24 C25 0.5(6)
C23 C24 C25 C26 -0.8(6)
C24 C25 C26 C21 0.2(5)
C22 C21 C26 C25 0.7(5)
P1 C21 C26 C25 -176.3(3)
C1 P1 C31 C32 -20.5(3)
C21 P1 C31 C32 107.7(2)
C5 P1 C31 C32 -128.7(2)
C1 P1 C31 C36 155.2(2)
C21 P1 C31 C36 -76.5(3)
C5 P1 C31 C36 47.0(3)
C36 C31 C32 C33 0.1(4)
P1 C31 C32 C33 175.8(2)
C31 C32 C33 C34 -0.8(5)
C32 C33 C34 C35 1.0(5)
C33 C34 C35 C36 -0.5(6)
C34 C35 C36 C31 -0.1(6)
C32 C31 C36 C35 0.4(5)
P1 C31 C36 C35 -175.5(3)
C51 P2 C41 C46 126.1(3)
C4 P2 C41 C46 20.2(3)
C51 P2 C41 C42 -60.7(2)
C4 P2 C41 C42 -166.5(2)
C46 C41 C42 C43 -4.9(4)
P2 C41 C42 C43 -178.8(2)
C46 C41 C42 C47 173.8(3)
P2 C41 C42 C47 -0.1(4)
C41 C42 C43 C44 0.9(5)
C47 C42 C43 C44 -177.9(3)
C42 C43 C44 C45 2.6(5)
C42 C43 C44 C48 -178.5(3)
C43 C44 C45 C46 -1.9(5)
C48 C44 C45 C46 179.2(3)
C44 C45 C46 C41 -2.1(5)
C44 C45 C46 C49 175.2(3)
C42 C41 C46 C45 5.5(4)
P2 C41 C46 C45 178.5(2)
C42 C41 C46 C49 -171.6(3)
P2 C41 C46 C49 1.5(5)
C4 P2 C51 C52 -107.4(2)
C41 P2 C51 C52 139.0(2)
C4 P2 C51 C56 69.4(2)
C41 P2 C51 C56 -44.2(3)
C56 C51 C52 C53 -0.6(4)
P2 C51 C52 C53 176.4(2)
C56 C51 C52 C57 179.3(3)
P2 C51 C52 C57 -3.7(4)
C51 C52 C53 C54 -0.4(4)
C57 C52 C53 C54 179.6(3)
C52 C53 C54 C55 1.3(5)
C52 C53 C54 C58 -177.7(3)
C53 C54 C55 C56 -1.1(5)
C58 C54 C55 C56 177.8(3)
C54 C55 C56 C51 0.1(5)
C54 C55 C56 C59 179.5(3)
C52 C51 C56 C55 0.8(4)
P2 C51 C56 C55 -175.9(2)
C52 C51 C56 C59 -178.6(3)
P2 C51 C56 C59 4.7(4)
C2 B1 C61 C62 61.1(3)
C71 B1 C61 C62 -169.4(3)
C5 B1 C61 C62 -50.8(4)
C2 B1 C61 C66 -117.0(3)
C71 B1 C61 C66 12.4(4)
C5 B1 C61 C66 131.0(3)
C66 C61 C62 F62 177.5(3)
B1 C61 C62 F62 -0.9(4)
C66 C61 C62 C63 -2.9(4)
B1 C61 C62 C63 178.7(3)
F62 C62 C63 F63 1.2(5)
C61 C62 C63 F63 -178.5(3)
F62 C62 C63 C64 -179.4(3)
C61 C62 C63 C64 1.0(5)
F63 C63 C64 F64 -0.2(5)
C62 C63 C64 F64 -179.6(3)
F63 C63 C64 C65 -179.6(3)
C62 C63 C64 C65 1.0(5)
F64 C64 C65 F65 -2.4(6)
C63 C64 C65 F65 177.0(3)
F64 C64 C65 C66 179.8(3)
C63 C64 C65 C66 -0.7(6)
F65 C65 C66 F66 1.0(5)
C64 C65 C66 F66 178.7(3)
F65 C65 C66 C61 -179.2(3)
C64 C65 C66 C61 -1.4(5)
C62 C61 C66 F66 -177.1(3)
B1 C61 C66 F66 1.2(5)
C62 C61 C66 C65 3.1(4)
B1 C61 C66 C65 -178.7(3)
C61 B1 C71 C72 -126.0(3)
C2 B1 C71 C72 1.9(4)
C5 B1 C71 C72 109.4(3)
C61 B1 C71 C76 60.3(3)
C2 B1 C71 C76 -171.9(2)
C5 B1 C71 C76 -64.4(3)
C76 C71 C72 F72 178.2(2)
B1 C71 C72 F72 4.1(4)
C76 C71 C72 C73 0.3(4)
B1 C71 C72 C73 -173.8(3)
F72 C72 C73 F73 1.1(4)
C71 C72 C73 F73 179.2(3)
F72 C72 C73 C74 -177.9(3)
C71 C72 C73 C74 0.2(5)
F73 C73 C74 F74 -0.2(5)
C72 C73 C74 F74 178.8(3)
F73 C73 C74 C75 -179.3(3)
C72 C73 C74 C75 -0.3(5)
F74 C74 C75 F75 1.0(5)
C73 C74 C75 F75 -179.8(3)
F74 C74 C75 C76 -179.2(3)
C73 C74 C75 C76 -0.1(5)
F75 C75 C76 F76 0.6(4)
C74 C75 C76 F76 -179.1(3)
F75 C75 C76 C71 -179.6(3)
C74 C75 C76 C71 0.6(5)
C72 C71 C76 F76 179.0(2)
B1 C71 C76 F76 -6.4(4)
C72 C71 C76 C75 -0.7(4)
B1 C71 C76 C75 173.9(3)
